data_7241583
loop_
_publ_author_name
'Wang, Jun'
'Rao, Congying'
'Lu, Lu'
'Zhang, Shile'
'Muddassir, Mohd'
'Liu, Jianqiang'

_publ_section_title
;
 Efficient photocatalytic degradation of methyl violet using two new 3D
 MOFs directed by different carboxylate spacers
;
_journal_issue 3
_journal_name_full CrystEngComm
_journal_page_first 741
_journal_page_last 747
_journal_paper_doi 10.1039/D0CE01632B
_journal_volume 23
_journal_year 2021
_chemical_formula_moiety '0.5(C40 H44 N8 O10 Zn2)'
_chemical_formula_sum 'C20 H22 N4 O5 Zn'
_chemical_formula_weight 463.78
_space_group_crystal_system monoclinic
_space_group_IT_number 13
_space_group_name_Hall '-P 2yac'
_space_group_name_H-M_alt 'P 1 2/n 1'
_atom_sites_solution_hydrogens geom
_audit_creation_date 2019-12-16
_audit_creation_method
;
Olex2 1.2
(compiled 2018.05.29 svn.r3508 for OlexSys, GUI svn.r5506)
;
_audit_update_record
;
2020-08-05 deposited with the CCDC.	2020-11-23 downloaded from the CCDC.
;
_cell_angle_alpha 90
_cell_angle_beta 91.446(2)
_cell_angle_gamma 90
_cell_formula_units_Z 2
_cell_length_a 9.2408(12)
_cell_length_b 9.5080(13)
_cell_length_c 12.6724(18)
_cell_measurement_reflns_used 1626
_cell_measurement_temperature 296(2)
_cell_measurement_theta_max 21.947
_cell_measurement_theta_min 2.679
_cell_volume 1113.1(3)
_computing_cell_refinement 'SAINT v8.34A (Bruker, 2013)'
_computing_data_reduction 'SAINT v8.34A (Bruker, 2013)'
_computing_molecular_graphics 'Olex2 (Dolomanov et al., 2009)'
_computing_publication_material 'Olex2 (Dolomanov et al., 2009)'
_computing_structure_refinement 'ShelXL (Sheldrick, 2015)'
_diffrn_ambient_temperature 296.15
_diffrn_measured_fraction_theta_full 1.000
_diffrn_measured_fraction_theta_max 0.983
_diffrn_measurement_device_type 'CCD area detector'
_diffrn_measurement_method 'phi and omega scans'
_diffrn_radiation_monochromator graphite
_diffrn_radiation_type MoK\a
_diffrn_radiation_wavelength 0.71073
_diffrn_reflns_av_R_equivalents 0.0371
_diffrn_reflns_av_unetI/netI 0.0522
_diffrn_reflns_Laue_measured_fraction_full 1.000
_diffrn_reflns_Laue_measured_fraction_max 0.983
_diffrn_reflns_limit_h_max 12
_diffrn_reflns_limit_h_min -11
_diffrn_reflns_limit_k_max 11
_diffrn_reflns_limit_k_min -12
_diffrn_reflns_limit_l_max 11
_diffrn_reflns_limit_l_min -16
_diffrn_reflns_number 6549
_diffrn_reflns_point_group_measured_fraction_full 1.000
_diffrn_reflns_point_group_measured_fraction_max 0.983
_diffrn_reflns_theta_full 25.242
_diffrn_reflns_theta_max 27.574
_diffrn_reflns_theta_min 2.678
_exptl_absorpt_coefficient_mu 1.140
_exptl_absorpt_correction_T_max 0.7456
_exptl_absorpt_correction_T_min 0.6399
_exptl_absorpt_correction_type multi-scan
_exptl_absorpt_process_details
;
SADABS-2014/5 (Bruker,2014/5) was used for absorption correction.
wR2(int) was 0.0662 before and 0.0401 after correction.
The Ratio of minimum to maximum transmission is 0.8582.
The \l/2 correction factor is 0.00150.
;
_exptl_crystal_colour colourless
_exptl_crystal_colour_primary colourless
_exptl_crystal_density_diffrn 1.384
_exptl_crystal_description block
_exptl_crystal_F_000 480
_exptl_crystal_size_max 0.22
_exptl_crystal_size_mid 0.14
_exptl_crystal_size_min 0.05
_platon_squeeze_details
;
TITL 1_a.res in P2/n
CELL    9.2408    9.5080   12.6724     90.00     91.45     90.00
SPGR P2/n
# Solvent Accessible Volume =        62
# Electrons Found in S.A.V. =         6
# Note: Atoms in Void as Cxxx and Qxxx all others
C101 0.250 0.750 0.252 !       1.52 eA-3
Q102 0.692 0.628 0.209 !       0.93 eA-3
Q103 0.105 0.256 0.436 !       0.55 eA-3
Q104 0.464 0.375 0.424 !       0.54 eA-3
;
_refine_diff_density_max 0.728
_refine_diff_density_min -0.349
_refine_diff_density_rms 0.067
_refine_ls_extinction_method none
_refine_ls_goodness_of_fit_ref 1.033
_refine_ls_hydrogen_treatment constr
_refine_ls_matrix_type full
_refine_ls_number_parameters 143
_refine_ls_number_reflns 2536
_refine_ls_number_restraints 23
_refine_ls_restrained_S_all 1.061
_refine_ls_R_factor_all 0.0764
_refine_ls_R_factor_gt 0.0475
_refine_ls_shift/su_max 0.001
_refine_ls_shift/su_mean 0.000
_refine_ls_structure_factor_coef Fsqd
_refine_ls_weighting_details 'w=1/[\s^2^(Fo^2^)+(0.0690P)^2^+0.2028P] where P=(Fo^2^+2Fc^2^)/3'
_refine_ls_weighting_scheme calc
_refine_ls_wR_factor_gt 0.1183
_refine_ls_wR_factor_ref 0.1324
_reflns_Friedel_coverage 0.000
_reflns_number_gt 1820
_reflns_number_total 2536
_reflns_threshold_expression 'I > 2\s(I)'
_cod_data_source_file d0ce01632b2.cif
_cod_data_source_block Zn
_cod_depositor_comments 'Adding full bibliography for 7241583--7241584.cif.'
_cod_database_code 7241583
_shelx_shelxl_version_number 2014/7
_shelx_space_group_comment
;
The symmetry employed for this shelxl refinement is uniquely defined
by the following loop, which should always be used as a source of
symmetry information in preference to the above space-group names.
They are only intended as comments.
;
_shelx_estimated_absorpt_t_max 0.945
_shelx_estimated_absorpt_t_min 0.788
_olex2_refinement_description
;
1. Fixed Uiso
 At 1.2 times of:
  All C(H) groups, All C(H,H) groups
 At 1.5 times of:
  All C(H,H,H) groups, All O(H) groups
2. Rigid bond restraints
 O1, C1, C2, C3
 with sigma for 1-2 distances of 0.01 and sigma for 1-3 distances of 0.01
3. Uiso/Uaniso restraints and constraints
O1 \\sim C1 \\sim C2 \\sim C3: within 2A with sigma of 0.01 and sigma for
terminal atoms of 0.02
4. Others
 Fixed Sof: O1(0.5) H1(0.5) H1A(0.5)
5.a Secondary CH2 refined with riding coordinates:
 C9(H9A,H9B), C10(H10A,H10B)
5.b Aromatic/amide H refined with riding coordinates:
 C1(H1A), C2(H2), C7(H7), C8(H8)
5.c Idealised Me refined as rotating group:
 C6(H6A,H6B,H6C)
5.d Idealised tetrahedral OH refined as rotating group:
 O1(H1)
;
_platon_squeeze_void_probe_radius 1.20
_olex2_submission_special_instructions 'No special instructions were received'

loop_
_space_group_symop_operation_xyz
'x, y, z'
'-x+1/2, y, -z+1/2'
'-x, -y, -z'
'x-1/2, -y, z-1/2'

loop_
_atom_site_label
_atom_site_type_symbol
_atom_site_fract_x
_atom_site_fract_y
_atom_site_fract_z
_atom_site_U_iso_or_equiv
_atom_site_adp_type
_atom_site_occupancy
_atom_site_site_symmetry_order
_atom_site_calc_flag
_atom_site_refinement_flags_posn
_atom_site_refinement_flags_adp
_atom_site_refinement_flags_occupancy
_atom_site_disorder_assembly
_atom_site_disorder_group
Zn1 Zn 0.2500 0.40580(5) 0.7500 0.0397(2) Uani 1 2 d S T P . .
O1 O 0.1056(15) 0.0261(13) 0.3064(6) 0.180(4) Uani 0.5 1 d . U . A 1
H1 H 0.1501 0.1006 0.3039 0.271 Uiso 0.5 1 calc GR . . A 1
O2 O 0.0366(5) 0.1922(4) 0.7476(3) 0.1264(16) Uani 1 1 d . . . . .
O3 O 0.1630(3) 0.3026(3) 0.6312(2) 0.0647(7) Uani 1 1 d . . . . .
N1 N 0.3933(3) 0.5306(3) 0.6774(2) 0.0459(7) Uani 1 1 d . . . . .
N2 N 0.4847(3) 0.6857(3) 0.5713(2) 0.0586(8) Uani 1 1 d . . . . .
C1 C 0.0466(5) 0.0131(5) 0.3995(3) 0.0804(13) Uani 1 1 d . U . . .
H1A H 0.0796 0.0230 0.3312 0.096 Uiso 0.5 1 calc R . . A 2
C2 C 0.0857(5) 0.1127(4) 0.4752(3) 0.0664(11) Uani 1 1 d . U . . .
H2 H 0.1434 0.1886 0.4570 0.080 Uiso 1 1 calc R . . . .
C3 C 0.0397(4) 0.0996(3) 0.5766(3) 0.0518(8) Uani 1 1 d . U . . .
C4 C 0.0808(4) 0.2054(4) 0.6573(3) 0.0629(10) Uani 1 1 d . . . . .
C5 C 0.3643(4) 0.6256(3) 0.6046(3) 0.0516(9) Uani 1 1 d . . . . .
C6 C 0.2164(5) 0.6635(6) 0.5642(5) 0.113(2) Uani 1 1 d . . . . .
H6A H 0.1600 0.5795 0.5544 0.169 Uiso 1 1 calc GR . . . .
H6B H 0.2235 0.7117 0.4980 0.169 Uiso 1 1 calc GR . . . .
H6C H 0.1706 0.7236 0.6142 0.169 Uiso 1 1 calc GR . . . .
C7 C 0.5382(4) 0.5292(5) 0.6905(4) 0.0819(15) Uani 1 1 d . . . . .
H7 H 0.5900 0.4707 0.7365 0.098 Uiso 1 1 calc R . . . .
C8 C 0.5963(5) 0.6255(5) 0.6265(5) 0.0996(19) Uani 1 1 d . . . . .
H8 H 0.6941 0.6468 0.6212 0.120 Uiso 1 1 calc R . . . .
C9 C 0.4964(5) 0.7984(4) 0.4925(3) 0.0676(11) Uani 1 1 d . . . . .
H9A H 0.4172 0.7900 0.4412 0.081 Uiso 1 1 calc R . . . .
H9B H 0.5862 0.7872 0.4555 0.081 Uiso 1 1 calc R . . . .
C10 C 0.4928(5) 0.9425(4) 0.5413(3) 0.0619(10) Uani 1 1 d . . . . .
H10A H 0.5713 0.9509 0.5932 0.074 Uiso 1 1 calc R . . . .
H10B H 0.4024 0.9546 0.5774 0.074 Uiso 1 1 calc R . . . .

loop_
_atom_site_aniso_label
_atom_site_aniso_U_11
_atom_site_aniso_U_22
_atom_site_aniso_U_33
_atom_site_aniso_U_23
_atom_site_aniso_U_13
_atom_site_aniso_U_12
Zn1 0.0496(4) 0.0320(3) 0.0376(3) 0.000 0.0050(2) 0.000
O1 0.274(11) 0.204(9) 0.066(4) -0.031(5) 0.062(6) -0.138(8)
O2 0.194(4) 0.119(3) 0.068(2) -0.044(2) 0.043(2) -0.081(3)
O3 0.0826(19) 0.0498(15) 0.0617(16) -0.0138(13) -0.0016(14) -0.0136(13)
N1 0.0445(16) 0.0407(15) 0.0526(17) 0.0105(13) 0.0051(13) 0.0009(12)
N2 0.0651(19) 0.0448(17) 0.067(2) 0.0171(15) 0.0207(16) 0.0021(15)
C1 0.109(3) 0.085(3) 0.048(2) -0.012(2) 0.017(2) -0.035(3)
C2 0.080(3) 0.061(2) 0.058(2) -0.0097(19) 0.005(2) -0.023(2)
C3 0.058(2) 0.0467(18) 0.0504(19) -0.0137(17) -0.0011(16) -0.0089(17)
C4 0.071(3) 0.058(2) 0.060(2) -0.016(2) 0.005(2) -0.012(2)
C5 0.055(2) 0.0450(19) 0.055(2) 0.0147(16) 0.0057(17) 0.0020(16)
C6 0.071(3) 0.129(5) 0.137(5) 0.082(4) -0.016(3) -0.005(3)
C7 0.053(2) 0.076(3) 0.117(4) 0.051(3) 0.000(2) 0.000(2)
C8 0.052(3) 0.090(3) 0.157(5) 0.065(4) 0.016(3) -0.005(2)
C9 0.093(3) 0.052(2) 0.059(2) 0.016(2) 0.029(2) -0.003(2)
C10 0.081(3) 0.050(2) 0.056(2) 0.0169(18) 0.023(2) 0.0004(19)

loop_
_atom_type_symbol
_atom_type_description
_atom_type_scat_dispersion_real
_atom_type_scat_dispersion_imag
_atom_type_scat_source
C C 0.0033 0.0016 'International Tables Vol C Tables 4.2.6.8 and 6.1.1.4'
H H 0.0000 0.0000 'International Tables Vol C Tables 4.2.6.8 and 6.1.1.4'
N N 0.0061 0.0033 'International Tables Vol C Tables 4.2.6.8 and 6.1.1.4'
O O 0.0106 0.0060 'International Tables Vol C Tables 4.2.6.8 and 6.1.1.4'
Zn Zn 0.2839 1.4301 'International Tables Vol C Tables 4.2.6.8 and 6.1.1.4'

loop_
_geom_angle_atom_site_label_1
_geom_angle_atom_site_label_2
_geom_angle_atom_site_label_3
_geom_angle
_geom_angle_site_symmetry_1
_geom_angle_site_symmetry_3
_geom_angle_publ_flag
O3 Zn1 O3 119.71(16) . 2_556 ?
O3 Zn1 N1 101.88(11) . . ?
O3 Zn1 N1 112.64(11) 2_556 . ?
O3 Zn1 N1 112.64(11) . 2_556 ?
O3 Zn1 N1 101.88(11) 2_556 2_556 ?
N1 Zn1 N1 107.94(16) 2_556 . ?
C1 O1 H1 109.5 . . ?
C4 O3 Zn1 114.2(2) . . ?
C5 N1 Zn1 126.9(2) . . ?
C5 N1 C7 106.1(3) . . ?
C7 N1 Zn1 126.9(2) . . ?
C5 N2 C8 106.6(3) . . ?
C5 N2 C9 127.3(3) . . ?
C8 N2 C9 126.1(3) . . ?
O1 C1 C2 116.7(5) . . ?
O1 C1 C3 121.7(5) . 3_556 ?
C2 C1 H1A 119.3 . . ?
C3 C1 H1A 119.3 3_556 . ?
C3 C1 C2 121.4(4) 3_556 . ?
C1 C2 H2 119.8 . . ?
C3 C2 C1 120.3(4) . . ?
C3 C2 H2 119.8 . . ?
C1 C3 C4 121.2(4) 3_556 . ?
C2 C3 C1 118.3(3) . 3_556 ?
C2 C3 C4 120.5(3) . . ?
O2 C4 O3 122.7(4) . . ?
O2 C4 C3 119.3(4) . . ?
O3 C4 C3 118.0(3) . . ?
N1 C5 N2 111.2(3) . . ?
N1 C5 C6 125.1(3) . . ?
N2 C5 C6 123.7(3) . . ?
C5 C6 H6A 109.5 . . ?
C5 C6 H6B 109.5 . . ?
C5 C6 H6C 109.5 . . ?
H6A C6 H6B 109.5 . . ?
H6A C6 H6C 109.5 . . ?
H6B C6 H6C 109.5 . . ?
N1 C7 H7 125.3 . . ?
C8 C7 N1 109.3(4) . . ?
C8 C7 H7 125.3 . . ?
N2 C8 H8 126.6 . . ?
C7 C8 N2 106.8(4) . . ?
C7 C8 H8 126.6 . . ?
N2 C9 H9A 109.1 . . ?
N2 C9 H9B 109.1 . . ?
N2 C9 C10 112.5(3) . . ?
H9A C9 H9B 107.8 . . ?
C10 C9 H9A 109.1 . . ?
C10 C9 H9B 109.1 . . ?
C9 C10 C10 111.6(4) . 3_676 ?
C9 C10 H10A 109.3 . . ?
C9 C10 H10B 109.3 . . ?
C10 C10 H10A 109.3 3_676 . ?
C10 C10 H10B 109.3 3_676 . ?
H10A C10 H10B 108.0 . . ?

loop_
_geom_bond_atom_site_label_1
_geom_bond_atom_site_label_2
_geom_bond_distance
_geom_bond_site_symmetry_2
_geom_bond_publ_flag
Zn1 O3 1.953(2) . ?
Zn1 O3 1.953(2) 2_556 ?
Zn1 N1 2.017(3) 2_556 ?
Zn1 N1 2.017(3) . ?
O1 H1 0.8200 . ?
O1 C1 1.318(8) . ?
O2 C4 1.231(4) . ?
O3 C4 1.246(4) . ?
N1 C5 1.314(4) . ?
N1 C7 1.345(5) . ?
N2 C5 1.329(4) . ?
N2 C8 1.359(6) . ?
N2 C9 1.470(4) . ?
C1 H1A 0.9300 . ?
C1 C2 1.389(6) . ?
C1 C3 1.375(5) 3_556 ?
C2 H2 0.9300 . ?
C2 C3 1.369(5) . ?
C3 C1 1.375(5) 3_556 ?
C3 C4 1.477(5) . ?
C5 C6 1.491(6) . ?
C6 H6A 0.9600 . ?
C6 H6B 0.9600 . ?
C6 H6C 0.9600 . ?
C7 H7 0.9300 . ?
C7 C8 1.343(6) . ?
C8 H8 0.9300 . ?
C9 H9A 0.9700 . ?
C9 H9B 0.9700 . ?
C9 C10 1.503(5) . ?
C10 C10 1.522(7) 3_676 ?
C10 H10A 0.9700 . ?
C10 H10B 0.9700 . ?

loop_
_platon_squeeze_void_nr
_platon_squeeze_void_average_x
_platon_squeeze_void_average_y
_platon_squeeze_void_average_z
_platon_squeeze_void_volume
_platon_squeeze_void_count_electrons
_platon_squeeze_void_content
1 0.250 0.921 0.750 17 0 ' '
2 0.249 0.729 0.250 13 3 ' '
3 0.750 0.079 0.250 17 0 ' '
4 0.749 0.271 0.750 13 3 ' '
